data_2241990
loop_
_publ_author_name
'Hern\'andez, Yaiza'
'Marcos, Isidro'
'Garrido, Narciso M.'
'Sanz, Francisca'
'Diez, David'

_publ_section_title
;
 Crystal structure of
 (2<i>R</i>*,3a<i>R</i>*)-2-phenylsulfonyl-2,3,3a,4,5,6-hexahydropyrrolo[1,2-<i>b</i>]isoxazole
;
_journal_coeditor_code RZ5200
_journal_issue 1
_journal_name_full 'Acta Crystallographica Section E'
_journal_page_first 85
_journal_page_last 87
_journal_paper_doi 10.1107/S2056989016019952
_journal_volume 73
_journal_year 2017
_chemical_formula_iupac 'C12 H15 N O3 S'
_chemical_formula_moiety 'C12 H15 N O3 S'
_chemical_formula_sum 'C12 H15 N O3 S'
_chemical_formula_weight 253.31
_chemical_name_systematic (2<i>R</i>*,3a<i>R</i>*)-2-Phenylsulfonyl-2,3,3a,4,5,6-hexahydropyrrolo[1,2-<i>b</i>]isoxazole
_space_group_IT_number 14
_symmetry_cell_setting monoclinic
_symmetry_space_group_name_Hall '-P 2ybc'
_symmetry_space_group_name_H-M 'P 1 21/c 1'
_atom_sites_solution_hydrogens geom
_atom_sites_solution_primary direct
_atom_sites_solution_secondary difmap
_audit_creation_method SHELXL-97
_cell_angle_alpha 90.00
_cell_angle_beta 97.754(2)
_cell_angle_gamma 90.00
_cell_formula_units_Z 4
_cell_length_a 12.5730(4)
_cell_length_b 5.4443(2)
_cell_length_c 18.2266(6)
_cell_measurement_reflns_used 1548
_cell_measurement_temperature 298(2)
_cell_measurement_theta_max 66.1
_cell_measurement_theta_min 8.7
_cell_volume 1236.22(7)
_computing_cell_refinement
;
SAINT (Bruker 2006)
;
_computing_data_collection
;
APEX2 (Bruker 2006)
;
_computing_data_reduction
;
SAINT (Bruker 2006)
;
_computing_molecular_graphics
;
Mercury (Macrae <i>et al.</i>,  2006)
;
_computing_publication_material
;
SHELXTL/PC (Sheldrick, 2008)
;
_computing_structure_refinement
;
SHELXL97 (Sheldrick, 2008)
;
_computing_structure_solution
;
SHELXS97 (Sheldrick, 2008)
;
_diffrn_ambient_temperature 298(2)
_diffrn_measured_fraction_theta_full 0.944
_diffrn_measured_fraction_theta_max 0.944
_diffrn_measurement_device_type 'Bruker APEXII CCD area detector'
_diffrn_measurement_method 'phi and omega scans'
_diffrn_radiation_monochromator graphite
_diffrn_radiation_source 'fine-focus sealed tube'
_diffrn_radiation_type CuK\a
_diffrn_radiation_wavelength 1.54178
_diffrn_reflns_av_R_equivalents 0.0321
_diffrn_reflns_av_sigmaI/netI 0.0334
_diffrn_reflns_limit_h_max 13
_diffrn_reflns_limit_h_min -14
_diffrn_reflns_limit_k_max 6
_diffrn_reflns_limit_k_min -6
_diffrn_reflns_limit_l_max 21
_diffrn_reflns_limit_l_min -17
_diffrn_reflns_number 9571
_diffrn_reflns_theta_full 66.77
_diffrn_reflns_theta_max 66.77
_diffrn_reflns_theta_min 8.50
_exptl_absorpt_coefficient_mu 2.311
_exptl_absorpt_correction_T_max 0.794
_exptl_absorpt_correction_T_min 0.603
_exptl_absorpt_correction_type multi-scan
_exptl_absorpt_process_details
;
(SADABS; Bruker, 2006)
;
_exptl_crystal_colour colorless
_exptl_crystal_density_diffrn 1.361
_exptl_crystal_density_method 'not measured'
_exptl_crystal_description prismatic
_exptl_crystal_F_000 536
_exptl_crystal_size_max 0.25
_exptl_crystal_size_mid 0.20
_exptl_crystal_size_min 0.10
_refine_diff_density_max 0.228
_refine_diff_density_min -0.248
_refine_ls_extinction_method none
_refine_ls_goodness_of_fit_ref 1.040
_refine_ls_hydrogen_treatment constr
_refine_ls_matrix_type full
_refine_ls_number_parameters 154
_refine_ls_number_reflns 2074
_refine_ls_number_restraints 0
_refine_ls_restrained_S_all 1.040
_refine_ls_R_factor_all 0.0440
_refine_ls_R_factor_gt 0.0419
_refine_ls_shift/su_max 0.000
_refine_ls_shift/su_mean 0.000
_refine_ls_structure_factor_coef Fsqd
_refine_ls_weighting_details 'calc w=1/[\s^2^(Fo^2^)+(0.0480P)^2^+0.5869P] where P=(Fo^2^+2Fc^2^)/3'
_refine_ls_weighting_scheme calc
_refine_ls_wR_factor_gt 0.1071
_refine_ls_wR_factor_ref 0.1091
_reflns_number_gt 1949
_reflns_number_total 2074
_reflns_threshold_expression >2sigma(I)
_cod_data_source_file rz5200sup1.cif
_cod_data_source_block I
_cod_original_sg_symbol_H-M 'P 21/c'
_cod_database_code 2241990

loop_
_symmetry_equiv_pos_as_xyz
'x, y, z'
'-x, y+1/2, -z+1/2'
'-x, -y, -z'
'x, -y-1/2, z-1/2'

loop_
_atom_site_type_symbol
_atom_site_label
_atom_site_fract_x
_atom_site_fract_y
_atom_site_fract_z
_atom_site_U_iso_or_equiv
_atom_site_adp_type
_atom_site_calc_flag
_atom_site_refinement_flags
_atom_site_occupancy
_atom_site_symmetry_multiplicity
S S1 0.18509(4) 0.20282(9) 0.19580(3) 0.0506(2) Uani d . 1 1
O O1 0.27595(12) 0.0779(4) 0.33002(8) 0.0780(5) Uani d . 1 1
O O2 0.10289(12) 0.0979(4) 0.14263(9) 0.0745(5) Uani d . 1 1
O O3 0.17911(13) 0.4582(3) 0.21257(10) 0.0722(5) Uani d . 1 1
N N1 0.24857(16) 0.2358(4) 0.38806(12) 0.0767(6) Uani d . 1 1
C C1 0.2723(3) 0.0922(13) 0.45671(19) 0.173(3) Uani d . 1 1
H H1A 0.3095 -0.0579 0.4469 0.207 Uiso calc R 1 1
H H1B 0.3185 0.1863 0.4933 0.207 Uiso calc R 1 1
C C2 0.1731(3) 0.0332(7) 0.48481(17) 0.1044(11) Uani d . 1 1
H H2A 0.1821 0.0422 0.5384 0.125 Uiso calc R 1 1
H H2B 0.1487 -0.1303 0.4696 0.125 Uiso calc R 1 1
C C3 0.0964(3) 0.2227(6) 0.45154(17) 0.0932(9) Uani d . 1 1
H H3A 0.1018 0.3717 0.4810 0.112 Uiso calc R 1 1
H H3B 0.0231 0.1629 0.4466 0.112 Uiso calc R 1 1
C C4 0.13178(19) 0.2665(5) 0.37671(14) 0.0653(6) Uani d . 1 1
H H4 0.1134 0.4343 0.3602 0.078 Uiso calc R 1 1
C C5 0.08854(17) 0.0856(5) 0.31715(13) 0.0669(6) Uani d . 1 1
H H5A 0.0605 -0.0600 0.3385 0.080 Uiso calc R 1 1
H H5B 0.0322 0.1592 0.2824 0.080 Uiso calc R 1 1
C C6 0.18549(16) 0.0244(4) 0.27984(11) 0.0548(5) Uani d . 1 1
H H6 0.1848 -0.1510 0.2677 0.066 Uiso calc R 1 1
C C7 0.31162(15) 0.1448(4) 0.16793(11) 0.0489(5) Uani d . 1 1
C C8 0.3261(2) -0.0590(5) 0.12636(15) 0.0748(7) Uani d . 1 1
H H8 0.2699 -0.1680 0.1129 0.090 Uiso calc R 1 1
C C9 0.4260(3) -0.0996(6) 0.10473(19) 0.0949(9) Uani d . 1 1
H H9 0.4371 -0.2375 0.0766 0.114 Uiso calc R 1 1
C C10 0.5086(2) 0.0610(7) 0.12436(18) 0.0902(9) Uani d . 1 1
H H10 0.5754 0.0320 0.1095 0.108 Uiso calc R 1 1
C C11 0.4932(2) 0.2622(6) 0.16530(18) 0.0843(8) Uani d . 1 1
H H11 0.5495 0.3712 0.1783 0.101 Uiso calc R 1 1
C C12 0.39431(18) 0.3066(4) 0.18785(14) 0.0650(6) Uani d . 1 1
H H12 0.3839 0.4444 0.2162 0.078 Uiso calc R 1 1

loop_
_atom_site_aniso_label
_atom_site_aniso_U_11
_atom_site_aniso_U_22
_atom_site_aniso_U_33
_atom_site_aniso_U_12
_atom_site_aniso_U_13
_atom_site_aniso_U_23
S1 0.0409(3) 0.0501(3) 0.0601(3) -0.00016(19) 0.0047(2) 0.0026(2)
O1 0.0465(8) 0.1268(15) 0.0598(9) 0.0238(9) 0.0034(7) -0.0082(10)
O2 0.0485(8) 0.1031(13) 0.0677(9) -0.0149(8) -0.0079(7) 0.0020(9)
O3 0.0706(10) 0.0466(8) 0.1034(12) 0.0115(7) 0.0265(9) 0.0072(8)
N1 0.0565(12) 0.0980(16) 0.0779(13) -0.0213(11) 0.0169(10) -0.0249(12)
C1 0.102(3) 0.350(8) 0.0652(18) 0.079(4) 0.0086(18) 0.015(3)
C2 0.146(3) 0.098(2) 0.0722(17) 0.015(2) 0.0272(19) 0.0106(16)
C3 0.094(2) 0.111(2) 0.0831(18) 0.0098(18) 0.0415(17) 0.0043(17)
C4 0.0646(14) 0.0611(13) 0.0743(14) 0.0105(11) 0.0250(11) 0.0033(11)
C5 0.0437(11) 0.0849(16) 0.0728(14) -0.0104(11) 0.0101(10) 0.0128(12)
C6 0.0541(11) 0.0495(11) 0.0603(12) -0.0008(9) 0.0062(9) -0.0008(9)
C7 0.0446(10) 0.0478(11) 0.0539(10) -0.0008(8) 0.0054(8) 0.0021(9)
C8 0.0772(16) 0.0601(14) 0.0901(17) -0.0040(12) 0.0223(13) -0.0145(13)
C9 0.104(2) 0.0832(19) 0.105(2) 0.0252(18) 0.0439(18) -0.0077(17)
C10 0.0640(16) 0.108(2) 0.105(2) 0.0248(16) 0.0352(15) 0.0315(19)
C11 0.0447(13) 0.100(2) 0.108(2) -0.0088(13) 0.0087(13) 0.0152(17)
C12 0.0512(12) 0.0650(14) 0.0782(15) -0.0091(10) 0.0064(11) -0.0057(11)

loop_
_atom_type_symbol
_atom_type_description
_atom_type_scat_dispersion_real
_atom_type_scat_dispersion_imag
_atom_type_scat_source
C C 0.0181 0.0091 'International Tables Vol C Tables 4.2.6.8 and 6.1.1.4'
H H 0.0000 0.0000 'International Tables Vol C Tables 4.2.6.8 and 6.1.1.4'
N N 0.0311 0.0180 'International Tables Vol C Tables 4.2.6.8 and 6.1.1.4'
O O 0.0492 0.0322 'International Tables Vol C Tables 4.2.6.8 and 6.1.1.4'
S S 0.3331 0.5567 'International Tables Vol C Tables 4.2.6.8 and 6.1.1.4'

loop_
_geom_angle_atom_site_label_1
_geom_angle_atom_site_label_2
_geom_angle_atom_site_label_3
_geom_angle
O3 S1 O2 118.54(11)
O3 S1 C7 108.17(9)
O2 S1 C7 109.24(10)
O3 S1 C6 109.58(10)
O2 S1 C6 106.06(10)
C7 S1 C6 104.34(9)
C6 O1 N1 110.65(15)
O1 N1 C4 107.39(17)
O1 N1 C1 105.4(3)
C4 N1 C1 105.4(2)
C2 C1 N1 109.5(3)
C2 C1 H1A 109.8
N1 C1 H1A 109.8
C2 C1 H1B 109.8
N1 C1 H1B 109.8
H1A C1 H1B 108.2
C1 C2 C3 104.2(3)
C1 C2 H2A 110.9
C3 C2 H2A 110.9
C1 C2 H2B 110.9
C3 C2 H2B 110.9
H2A C2 H2B 108.9
C2 C3 C4 103.0(2)
C2 C3 H3A 111.2
C4 C3 H3A 111.2
C2 C3 H3B 111.2
C4 C3 H3B 111.2
H3A C3 H3B 109.1
N1 C4 C3 105.5(2)
N1 C4 C5 106.48(18)
C3 C4 C5 115.1(2)
N1 C4 H4 109.8
C3 C4 H4 109.8
C5 C4 H4 109.8
C6 C5 C4 103.48(17)
C6 C5 H5A 111.1
C4 C5 H5A 111.1
C6 C5 H5B 111.1
C4 C5 H5B 111.1
H5A C5 H5B 109.0
O1 C6 C5 107.19(17)
O1 C6 S1 110.63(15)
C5 C6 S1 110.59(15)
O1 C6 H6 109.5
C5 C6 H6 109.5
S1 C6 H6 109.5
C8 C7 C12 120.9(2)
C8 C7 S1 119.84(17)
C12 C7 S1 119.31(16)
C7 C8 C9 118.8(3)
C7 C8 H8 120.6
C9 C8 H8 120.6
C10 C9 C8 120.6(3)
C10 C9 H9 119.7
C8 C9 H9 119.7
C11 C10 C9 120.1(2)
C11 C10 H10 119.9
C9 C10 H10 119.9
C10 C11 C12 120.4(3)
C10 C11 H11 119.8
C12 C11 H11 119.8
C7 C12 C11 119.2(2)
C7 C12 H12 120.4
C11 C12 H12 120.4

loop_
_geom_bond_atom_site_label_1
_geom_bond_atom_site_label_2
_geom_bond_distance
S1 O3 1.4277(16)
S1 O2 1.4364(16)
S1 C7 1.763(2)
S1 C6 1.813(2)
O1 C6 1.391(3)
O1 N1 1.440(3)
N1 C4 1.465(3)
N1 C1 1.472(5)
C1 C2 1.446(5)
C1 H1A 0.9700
C1 H1B 0.9700
C2 C3 1.485(4)
C2 H2A 0.9700
C2 H2B 0.9700
C3 C4 1.510(4)
C3 H3A 0.9700
C3 H3B 0.9700
C4 C5 1.511(4)
C4 H4 0.9800
C5 C6 1.511(3)
C5 H5A 0.9700
C5 H5B 0.9700
C6 H6 0.9800
C7 C8 1.370(3)
C7 C12 1.374(3)
C8 C9 1.384(4)
C8 H8 0.9300
C9 C10 1.367(5)
C9 H9 0.9300
C10 C11 1.354(5)
C10 H10 0.9300
C11 C12 1.382(4)
C11 H11 0.9300
C12 H12 0.9300

loop_
_geom_hbond_atom_site_label_D
_geom_hbond_atom_site_label_H
_geom_hbond_atom_site_label_A
_geom_hbond_site_symmetry_A
_geom_hbond_distance_DH
_geom_hbond_distance_HA
_geom_hbond_distance_DA
_geom_hbond_angle_DHA
C6 H6 O3 1_545 0.98 2.35 3.314(3) 167.8
C11 H11 O1 2_655 0.93 2.49 3.364(3) 157.0

_cod_database_fobs_code 2241990
